data_4065050
loop_
_publ_author_name
'Bojan, Vilma R.'
'L\'opez-de-Luzuriaga, Jos\'e M.'
'Manso, Elena'
'Monge, Miguel'
'Olmos, M. Elena'

_publ_section_title
;
 Metal-Induced Phosphorescence in (Pentafluorophenyl)gold(III) Complexes
;
_journal_issue 17
_journal_name_full Organometallics
_journal_page_first 4486
_journal_paper_doi 10.1021/om200537w
_journal_volume 30
_journal_year 2011
_chemical_compound_source 'synthesis as described'
_chemical_formula_moiety 'C11 H5 Au Cl2 F5 N'
_chemical_formula_sum 'C11 H5 Au Cl2 F5 N'
_chemical_formula_weight 514.03
_chemical_name_common 'EM41 (CH2Cl2/hexn)'
_chemical_name_systematic
;
 ?
;
_space_group_IT_number 2
_symmetry_cell_setting triclinic
_symmetry_Int_Tables_number 2
_symmetry_space_group_name_Hall '-P 1'
_symmetry_space_group_name_H-M 'P -1'
_atom_sites_solution_hydrogens geom
_atom_sites_solution_primary direct
_atom_sites_solution_secondary difmap
_audit_conform_dict_location ftp://ftp.iucr.org/pub/cif_core.dic
_audit_conform_dict_name cif_core.dic
_audit_conform_dict_version 2.3
_audit_creation_date 2011-06-14T20:22:25-00:00
_audit_creation_method 'WinGX routine CIF_UPDATE'
_cell_angle_alpha 82.368(4)
_cell_angle_beta 74.581(4)
_cell_angle_gamma 65.735(3)
_cell_formula_units_Z 2
_cell_length_a 7.5674(4)
_cell_length_b 7.7055(5)
_cell_length_c 12.9930(9)
_cell_measurement_reflns_used 1018
_cell_measurement_temperature 120(2)
_cell_measurement_theta_max 28.28
_cell_measurement_theta_min 5.11
_cell_measurement_wavelength 0.71073
_cell_volume 665.60(7)
_computing_cell_refinement 'HKL Scalepack (Otwinowski & Minor 1997)'
_computing_data_collection 'Collect (Bruker AXS BV, 1997-2004)'
_computing_data_reduction 'HKL Denzo and Scalepack (Otwinowski & Minor 1997)'
_computing_molecular_graphics 'Ortep-3 for Windows (Farrugia, 1997)'
_computing_publication_material 'WinGX publication routines (Farrugia, 1999)'
_computing_structure_refinement 'SHELXL-97 (Sheldrick, 1997)'
_computing_structure_solution 'SHELXS-86 (Sheldrick, 1986)'
_diffrn_ambient_temperature 120(2)
_diffrn_detector 'CCD plate'
_diffrn_detector_area_resol_mean 9
_diffrn_measured_fraction_theta_full 0.98
_diffrn_measured_fraction_theta_max 0.98
_diffrn_measurement_device '95mm CCD camera on \k-goniostat'
_diffrn_measurement_device_type KappaCCD
_diffrn_measurement_method 'CCD rotation images, thick slices'
_diffrn_orient_matrix_type 'by Bruker AXS Collect from scalepack cell'
_diffrn_orient_matrix_UB_11 0.126225
_diffrn_orient_matrix_UB_12 -0.00035
_diffrn_orient_matrix_UB_13 -0.497235E-1
_diffrn_orient_matrix_UB_21 0.667465E-1
_diffrn_orient_matrix_UB_22 -0.358588E-1
_diffrn_orient_matrix_UB_23 0.610159E-1
_diffrn_orient_matrix_UB_31 0.428791E-1
_diffrn_orient_matrix_UB_32 -0.137816
_diffrn_orient_matrix_UB_33 -0.13539E-1
_diffrn_radiation_monochromator graphite
_diffrn_radiation_probe x-ray
_diffrn_radiation_type MoK\a
_diffrn_radiation_wavelength 0.71073
_diffrn_reflns_av_R_equivalents 0.0724
_diffrn_reflns_av_unetI/netI 0.0579
_diffrn_reflns_limit_h_max 10
_diffrn_reflns_limit_h_min -10
_diffrn_reflns_limit_k_max 10
_diffrn_reflns_limit_k_min -10
_diffrn_reflns_limit_l_max 17
_diffrn_reflns_limit_l_min -17
_diffrn_reflns_number 9602
_diffrn_reflns_theta_full 28.28
_diffrn_reflns_theta_max 28.28
_diffrn_reflns_theta_min 5.11
_diffrn_source 'Enraf Nonius FR590'
_exptl_absorpt_coefficient_mu 11.497
_exptl_absorpt_correction_T_max 0.1899
_exptl_absorpt_correction_T_min 0.1355
_exptl_absorpt_correction_type multi-scan
_exptl_absorpt_process_details
;
        [c.f. r.h. blessing, acta cryst. (1995), a51, 33-38]
;
_exptl_crystal_colour colorless
_exptl_crystal_density_diffrn 2.565
_exptl_crystal_density_method 'not measured'
_exptl_crystal_description block
_exptl_crystal_F_000 472
_exptl_crystal_size_max 0.22
_exptl_crystal_size_mid 0.2
_exptl_crystal_size_min 0.1
_refine_diff_density_max 6.101
_refine_diff_density_min -5.424
_refine_diff_density_rms 0.479
_refine_ls_extinction_method none
_refine_ls_goodness_of_fit_ref 1.112
_refine_ls_hydrogen_treatment constr
_refine_ls_matrix_type full
_refine_ls_number_parameters 181
_refine_ls_number_reflns 3240
_refine_ls_number_restraints 67
_refine_ls_restrained_S_all 1.102
_refine_ls_R_factor_all 0.0619
_refine_ls_R_factor_gt 0.0574
_refine_ls_shift/su_max 0
_refine_ls_shift/su_mean 0
_refine_ls_structure_factor_coef Fsqd
_refine_ls_weighting_details 'calc w=1/[\s^2^(Fo^2^)+(0.1137P)^2^+0.0000P] where P=(Fo^2^+2Fc^2^)/3'
_refine_ls_weighting_scheme calc
_refine_ls_wR_factor_gt 0.1505
_refine_ls_wR_factor_ref 0.155
_reflns_number_gt 2959
_reflns_number_total 3240
_reflns_threshold_expression >2sigma(I)
_cod_data_source_file om200537w_si_002.cif
_cod_data_source_block em41
_cod_depositor_comments
;
The following automatic conversions were performed:

'_symmetry_cell_setting' value 'Triclinic' changed to 'triclinic'
according to /home/saulius/struct/CIF-dictionaries/cif_core.dic
dictionary named 'cif_core.dic' version 2.4.1 from 2010-06-29.

Automatic conversion script
Id: cif_fix_values 1715 2011-07-08 13:25:40Z adriana 
;
_cod_original_sg_symbol_H-M P-1
_cod_database_code 4065050

loop_
_symmetry_equiv_pos_as_xyz
'x, y, z'
'-x, -y, -z'

loop_
_atom_site_label
_atom_site_type_symbol
_atom_site_fract_x
_atom_site_fract_y
_atom_site_fract_z
_atom_site_U_iso_or_equiv
_atom_site_adp_type
_atom_site_occupancy
_atom_site_symmetry_multiplicity
_atom_site_calc_flag
_atom_site_refinement_flags
Au Au 0.26622(4) 0.25210(4) 0.46515(2) 0.02038(16) Uani 1 1 d .
Cl1 Cl 0.2433(3) 0.5547(3) 0.4711(2) 0.0277(4) Uani 1 1 d .
Cl2 Cl 0.2938(3) -0.0502(3) 0.45272(18) 0.0258(4) Uani 1 1 d .
C1 C 0.3493(11) 0.2652(12) 0.3061(7) 0.0230(16) Uani 1 1 d DU
C2 C 0.2352(13) 0.2581(11) 0.2410(7) 0.031(2) Uani 1 1 d DU
C3 C 0.2921(15) 0.2660(14) 0.1309(7) 0.038(2) Uani 1 1 d DU
C4 C 0.4717(15) 0.2799(18) 0.0819(8) 0.036(2) Uani 1 1 d DU
C5 C 0.5882(14) 0.2921(16) 0.1443(7) 0.035(2) Uani 1 1 d DU
C6 C 0.5272(13) 0.2841(13) 0.2530(7) 0.0259(17) Uani 1 1 d DU
F1 F 0.0606(8) 0.2413(9) 0.2845(5) 0.0340(12) Uani 1 1 d DU
F2 F 0.1795(10) 0.2521(11) 0.0705(6) 0.0497(17) Uani 1 1 d DU
F3 F 0.5324(10) 0.2854(12) -0.0254(5) 0.0506(17) Uani 1 1 d DU
F4 F 0.7613(9) 0.3108(10) 0.0967(5) 0.0447(16) Uani 1 1 d DU
F5 F 0.6480(8) 0.2966(9) 0.3097(5) 0.0352(12) Uani 1 1 d DU
N1 N 0.1808(11) 0.2344(11) 0.6312(6) 0.0247(15) Uani 1 1 d DU
C7 C 0.2485(13) 0.3107(12) 0.6939(7) 0.0295(18) Uani 1 1 d DU
H7 H 0.3338 0.3714 0.6612 0.035 Uiso 1 1 calc R
C8 C 0.1947(16) 0.3007(15) 0.8039(8) 0.038(2) Uani 1 1 d DU
H8 H 0.2424 0.3546 0.8445 0.045 Uiso 1 1 calc R
C9 C 0.0674(17) 0.2085(18) 0.8536(9) 0.044(3) Uani 1 1 d DU
H9 H 0.0311 0.1984 0.9277 0.052 Uiso 1 1 calc R
C10 C -0.0039(15) 0.1322(16) 0.7903(8) 0.035(2) Uani 1 1 d DU
H10 H -0.0911 0.073 0.8216 0.042 Uiso 1 1 calc R
C11 C 0.0560(13) 0.1455(14) 0.6810(7) 0.0297(18) Uani 1 1 d DU
H11 H 0.0099 0.0918 0.6393 0.036 Uiso 1 1 calc R

loop_
_atom_site_aniso_label
_atom_site_aniso_U_11
_atom_site_aniso_U_22
_atom_site_aniso_U_33
_atom_site_aniso_U_23
_atom_site_aniso_U_13
_atom_site_aniso_U_12
Au 0.0210(2) 0.0182(2) 0.0249(2) -0.00188(13) -0.00632(14) -0.00966(15)
Cl1 0.0290(10) 0.0177(9) 0.0395(12) -0.0026(8) -0.0101(9) -0.0103(8)
Cl2 0.0288(10) 0.0190(9) 0.0334(11) -0.0031(8) -0.0088(8) -0.0116(8)
C1 0.024(4) 0.022(4) 0.031(4) -0.010(3) -0.007(3) -0.013(3)
C2 0.029(4) 0.042(6) 0.026(4) -0.002(4) -0.010(3) -0.017(4)
C3 0.038(5) 0.056(7) 0.029(4) 0.001(4) -0.014(3) -0.024(5)
C4 0.045(5) 0.049(6) 0.022(4) 0.004(4) -0.007(4) -0.027(5)
C5 0.032(5) 0.039(5) 0.035(4) 0.000(4) -0.005(3) -0.017(4)
C6 0.023(4) 0.026(4) 0.031(4) 0.001(3) -0.008(3) -0.010(3)
F1 0.028(3) 0.048(3) 0.036(3) -0.003(2) -0.010(2) -0.023(2)
F2 0.051(4) 0.080(5) 0.036(3) 0.003(3) -0.018(3) -0.039(4)
F3 0.050(4) 0.077(5) 0.028(3) 0.000(3) -0.006(3) -0.030(4)
F4 0.033(3) 0.068(5) 0.035(3) 0.002(3) 0.001(2) -0.029(3)
F5 0.024(2) 0.048(3) 0.041(3) -0.001(3) -0.010(2) -0.020(2)
N1 0.021(4) 0.026(4) 0.022(3) -0.008(3) -0.006(3) -0.002(3)
C7 0.035(5) 0.024(4) 0.033(4) -0.003(3) -0.011(4) -0.014(4)
C8 0.049(6) 0.038(6) 0.034(4) -0.011(4) -0.012(4) -0.020(5)
C9 0.046(6) 0.054(7) 0.030(5) -0.006(5) -0.005(4) -0.019(5)
C10 0.035(5) 0.042(6) 0.035(4) 0.000(4) -0.006(4) -0.021(4)
C11 0.025(4) 0.031(5) 0.034(4) 0.000(4) -0.007(3) -0.012(4)

loop_
_atom_type_symbol
_atom_type_description
_atom_type_scat_dispersion_real
_atom_type_scat_dispersion_imag
_atom_type_scat_source
C C 0.0033 0.0016 'International Tables Vol C Tables 4.2.6.8 and 6.1.1.4'
H H 0 0 'International Tables Vol C Tables 4.2.6.8 and 6.1.1.4'
Au Au -2.0133 8.8022 'International Tables Vol C Tables 4.2.6.8 and 6.1.1.4'
Cl Cl 0.1484 0.1585 'International Tables Vol C Tables 4.2.6.8 and 6.1.1.4'
F F 0.0171 0.0103 'International Tables Vol C Tables 4.2.6.8 and 6.1.1.4'
N N 0.0061 0.0033 'International Tables Vol C Tables 4.2.6.8 and 6.1.1.4'

loop_
_geom_angle_atom_site_label_1
_geom_angle_atom_site_label_2
_geom_angle_atom_site_label_3
_geom_angle
C1 Au N1 179.2(3)
C1 Au Cl2 88.3(2)
N1 Au Cl2 90.9(2)
C1 Au Cl1 89.6(2)
N1 Au Cl1 91.1(2)
Cl2 Au Cl1 177.92(7)
C2 C1 C6 115.4(9)
C2 C1 Au 122.6(6)
C6 C1 Au 122.0(6)
F1 C2 C1 119.9(8)
F1 C2 C3 117.1(8)
C1 C2 C3 123.0(8)
F2 C3 C4 119.3(8)
F2 C3 C2 121.0(9)
C4 C3 C2 119.6(8)
F3 C4 C3 120.9(8)
F3 C4 C5 119.9(8)
C3 C4 C5 119.2(9)
F4 C5 C6 121.0(9)
F4 C5 C4 119.4(8)
C6 C5 C4 119.6(8)
C5 C6 F5 116.8(8)
C5 C6 C1 123.2(8)
F5 C6 C1 120.0(8)
C7 N1 C11 117.8(8)
C7 N1 Au 121.0(6)
C11 N1 Au 121.1(6)
N1 C7 C8 122.2(9)
N1 C7 H7 118.9
C8 C7 H7 118.9
C7 C8 C9 119.2(9)
C7 C8 H8 120.4
C9 C8 H8 120.4
C10 C9 C8 118.8(10)
C10 C9 H9 120.6
C8 C9 H9 120.6
C11 C10 C9 119.3(9)
C11 C10 H10 120.4
C9 C10 H10 120.4
N1 C11 C10 122.6(9)
N1 C11 H11 118.7
C10 C11 H11 118.7

loop_
_geom_bond_atom_site_label_1
_geom_bond_atom_site_label_2
_geom_bond_distance
Au C1 1.996(9)
Au N1 2.085(8)
Au Cl2 2.276(2)
Au Cl1 2.276(2)
C1 C2 1.379(10)
C1 C6 1.396(10)
C2 F1 1.343(10)
C2 C3 1.381(12)
C3 F2 1.344(10)
C3 C4 1.380(12)
C4 F3 1.349(12)
C4 C5 1.382(12)
C5 F4 1.349(10)
C5 C6 1.366(12)
C6 F5 1.355(10)
N1 C7 1.366(10)
N1 C11 1.367(10)
C7 C8 1.379(13)
C7 H7 0.93
C8 C9 1.400(13)
C8 H8 0.93
C9 C10 1.392(13)
C9 H9 0.93
C10 C11 1.375(12)
C10 H10 0.93
C11 H11 0.93
